data_7011871
loop_
_publ_author_name
'Raghuraman, Kannan'
'Krishnamurthy, Setharampattu S.'
'Nethaji, Munirathinam'

_publ_section_title
;
 Half-sandwich cyclopentadienyl ruthenium complexes of achiral and
 chiral diphosphazanes
;
_journal_issue 22
_journal_name_full 'Journal of the Chemical Society, Dalton Transactions'
_journal_page_first 4289
_journal_paper_doi 10.1039/b205247d
_journal_year 2002
_chemical_formula_moiety 'C36 H36 Cl N3 P2 Ru'
_chemical_formula_sum 'C36 H36 Cl N3 P2 Ru'
_chemical_formula_weight 709.14
_chemical_name_systematic
;
?
;
_space_group_IT_number 19
_symmetry_cell_setting orthorhombic
_symmetry_space_group_name_Hall 'P 2ac 2ab'
_symmetry_space_group_name_H-M 'P 21 21 21'
_atom_sites_solution_hydrogens geom
_atom_sites_solution_primary direct
_atom_sites_solution_secondary difmap
_audit_creation_method SHELXL-97
_cell_angle_alpha 90.00
_cell_angle_beta 90.00
_cell_angle_gamma 90.00
_cell_formula_units_Z 4
_cell_length_a 13.131(2)
_cell_length_b 14.297(2)
_cell_length_c 17.2878(2)
_cell_measurement_reflns_used 25
_cell_measurement_temperature 293(2)
_cell_measurement_theta_max 13.22
_cell_measurement_theta_min 8.23
_cell_volume 3245.5(7)
_computing_cell_refinement 'Enraf Nonius CAD4'
_computing_data_collection 'Enrf Nonius CAD4'
_computing_data_reduction 'XCAD4 (Harms & Wocadlo, 1995)'
_computing_structure_refinement 'SHELXL-97 (Sheldrick, 1997)'
_diffrn_ambient_temperature 293(2)
_diffrn_measured_fraction_theta_full 1.000
_diffrn_measured_fraction_theta_max 1.000
_diffrn_measurement_device_type 'Enraf Nonius CAD4'
_diffrn_measurement_method 'non-profiled omega/2theta scans'
_diffrn_radiation_monochromator graphite
_diffrn_radiation_source 'fine-focus sealed tube'
_diffrn_radiation_type MoK\a
_diffrn_radiation_wavelength 0.71070
_diffrn_reflns_av_R_equivalents 0.0000
_diffrn_reflns_av_sigmaI/netI 0.1950
_diffrn_reflns_limit_h_max 15
_diffrn_reflns_limit_h_min 0
_diffrn_reflns_limit_k_max 16
_diffrn_reflns_limit_k_min 0
_diffrn_reflns_limit_l_max 20
_diffrn_reflns_limit_l_min 0
_diffrn_reflns_number 3198
_diffrn_reflns_theta_full 24.97
_diffrn_reflns_theta_max 24.97
_diffrn_reflns_theta_min 1.85
_diffrn_standards_decay_% 2
_diffrn_standards_interval_time 60
_diffrn_standards_number 3
_exptl_absorpt_coefficient_mu 0.694
_exptl_absorpt_correction_T_max 0.809
_exptl_absorpt_correction_T_min 0.427
_exptl_absorpt_correction_type none
_exptl_absorpt_process_details DIFABS
_exptl_crystal_colour Red
_exptl_crystal_density_diffrn 1.451
_exptl_crystal_density_method 'not measured'
_exptl_crystal_description Rectangular
_exptl_crystal_F_000 1456
_exptl_crystal_size_max 0.150
_exptl_crystal_size_mid 0.100
_exptl_crystal_size_min 0.100
_refine_diff_density_max 0.550
_refine_diff_density_min -0.930
_refine_diff_density_rms 0.120
_refine_ls_abs_structure_details 'Flack H D (1983), Acta Cryst. A39, 876-881'
_refine_ls_abs_structure_Flack 0.04(8)
_refine_ls_extinction_method none
_refine_ls_goodness_of_fit_ref 1.006
_refine_ls_hydrogen_treatment mixed
_refine_ls_matrix_type full
_refine_ls_number_parameters 388
_refine_ls_number_reflns 3198
_refine_ls_number_restraints 0
_refine_ls_restrained_S_all 1.006
_refine_ls_R_factor_all 0.1787
_refine_ls_R_factor_gt 0.0634
_refine_ls_shift/su_max 0.007
_refine_ls_shift/su_mean 0.001
_refine_ls_structure_factor_coef Fsqd
_refine_ls_weighting_details 'calc w=1/[\s^2^(Fo^2^)+(0.0171P)^2^+0.0000P] where P=(Fo^2^+2Fc^2^)/3'
_refine_ls_weighting_scheme calc
_refine_ls_wR_factor_gt 0.0712
_refine_ls_wR_factor_ref 0.0950
_reflns_number_gt 1602
_reflns_number_total 3198
_reflns_threshold_expression >2sigma(I)
_cod_data_source_file b205247d.txt
_cod_data_source_block rupjacs
_cod_depositor_comments
;
The following automatic conversions were performed:
'_symmetry_cell_setting' value 'Orthorhombic' changed to 'orthorhombic'
according to '/home/saulius/struct/CIF-dictionaries/cif_core.dic'
dictionary named 'cif_core.dic' version 2.4.1 from 2010-06-29.

Automatic conversion script
Id: cif_fix_enum 1527 2010-12-29 10:47:43Z saulius 
;
_cod_database_code 7011871

loop_
_symmetry_equiv_pos_as_xyz
'x, y, z'
'-x+1/2, -y, z+1/2'
'x+1/2, -y+1/2, -z'
'-x, y+1/2, -z+1/2'

loop_
_atom_site_label
_atom_site_type_symbol
_atom_site_fract_x
_atom_site_fract_y
_atom_site_fract_z
_atom_site_U_iso_or_equiv
_atom_site_adp_type
_atom_site_occupancy
_atom_site_symmetry_multiplicity
_atom_site_calc_flag
_atom_site_refinement_flags
_atom_site_disorder_assembly
_atom_site_disorder_group
Ru1 Ru 0.36674(8) 0.60650(8) 0.63684(6) 0.0340(3) Uani 1 1 d . . .
P1 P 0.2513(3) 0.7147(2) 0.67109(19) 0.0298(9) Uani 1 1 d . . .
Cl1 Cl 0.5226(2) 0.6889(2) 0.66737(19) 0.0459(10) Uani 1 1 d . . .
P2 P 0.3144(3) 0.5838(2) 0.76122(19) 0.0298(9) Uani 1 1 d . . .
N1 N 0.1348(8) 0.7088(6) 0.6226(5) 0.033(2) Uani 1 1 d . . .
N2 N 0.0557(8) 0.6555(7) 0.6540(6) 0.035(3) Uani 1 1 d . . .
N3 N 0.2294(7) 0.6746(6) 0.7601(5) 0.029(3) Uani 1 1 d . . .
C17 C 0.4551(9) 0.6773(8) 0.8492(7) 0.039(4) Uani 1 1 d . . .
H17 H 0.4542 0.7203 0.8088 0.046 Uiso 1 1 calc R . .
C29 C 0.1738(9) 0.8980(10) 0.6761(6) 0.046(4) Uani 1 1 d . . .
H29 H 0.1096 0.8730 0.6668 0.055 Uiso 1 1 calc R . .
C36 C 0.1601(9) 0.7188(9) 0.8221(7) 0.040(4) Uani 1 1 d . . .
H36 H 0.1216 0.7686 0.7963 0.048 Uiso 1 1 calc R . .
C6 C 0.2450(11) 0.4733(9) 0.7707(7) 0.036(4) Uani 1 1 d . . .
C18 C 0.2184(10) 0.7643(10) 0.8873(7) 0.042(4) Uani 1 1 d . . .
C35 C 0.0821(8) 0.6485(8) 0.8523(7) 0.060(5) Uani 1 1 d . . .
H35A H 0.0457 0.6216 0.8095 0.090 Uiso 1 1 calc R . .
H35B H 0.0350 0.6797 0.8860 0.090 Uiso 1 1 calc R . .
H35C H 0.1165 0.5999 0.8803 0.090 Uiso 1 1 calc R . .
C11 C 0.2977(8) 0.3907(10) 0.7866(6) 0.039(3) Uani 1 1 d . . .
H11 H 0.3658 0.3933 0.8012 0.046 Uiso 1 1 calc R . .
C12 C 0.3926(8) 0.5982(9) 0.8471(6) 0.031(3) Uani 1 1 d . . .
C7 C 0.1463(11) 0.4648(9) 0.7446(7) 0.037(4) Uani 1 1 d . . .
H7 H 0.1109 0.5189 0.7316 0.044 Uiso 1 1 calc R . .
C13 C 0.3930(10) 0.5371(9) 0.9081(7) 0.045(4) Uani 1 1 d . . .
H13 H 0.3505 0.4851 0.9073 0.054 Uiso 1 1 calc R . .
C24 C 0.2615(10) 0.8406(8) 0.6789(7) 0.030(3) Uani 1 1 d . . .
C25 C 0.3542(11) 0.8798(10) 0.6920(7) 0.048(4) Uani 1 1 d . . .
H25 H 0.4108 0.8406 0.6920 0.058 Uiso 1 1 calc R . .
C14 C 0.4567(12) 0.5523(10) 0.9715(8) 0.059(5) Uani 1 1 d . . .
H14 H 0.4557 0.5116 1.0134 0.070 Uiso 1 1 calc R . .
C9 C 0.1494(12) 0.2994(11) 0.7575(8) 0.067(5) Uani 1 1 d . . .
H9 H 0.1169 0.2417 0.7554 0.080 Uiso 1 1 calc R . .
C10 C 0.2499(11) 0.3062(10) 0.7808(8) 0.055(5) Uani 1 1 d . . .
H10 H 0.2857 0.2520 0.7928 0.066 Uiso 1 1 calc R . .
C15 C 0.5212(12) 0.6286(11) 0.9711(9) 0.067(5) Uani 1 1 d . . .
H15 H 0.5669 0.6374 1.0116 0.081 Uiso 1 1 calc R . .
C19 C 0.2392(10) 0.7227(10) 0.9569(7) 0.047(4) Uani 1 1 d . . .
H19 H 0.2170 0.6619 0.9659 0.056 Uiso 1 1 calc R . .
C23 C 0.2486(9) 0.8570(9) 0.8787(7) 0.043(4) Uani 1 1 d . . .
H23 H 0.2321 0.8879 0.8330 0.052 Uiso 1 1 calc R . .
C33 C -0.0112(10) 0.6537(9) 0.5974(9) 0.045(4) Uani 1 1 d . . .
C16 C 0.5182(11) 0.6905(10) 0.9120(8) 0.054(4) Uani 1 1 d . . .
H16 H 0.5596 0.7432 0.9138 0.064 Uiso 1 1 calc R . .
C22 C 0.3018(10) 0.9053(11) 0.9345(8) 0.062(5) Uani 1 1 d . . .
H22 H 0.3234 0.9663 0.9256 0.074 Uiso 1 1 calc R . .
C31 C 0.1120(10) 0.7356(8) 0.5483(7) 0.035(4) Uani 1 1 d . . .
C4 C 0.4477(16) 0.5433(15) 0.5352(12) 0.083(7) Uani 1 1 d . . .
H4 H 0.5136 0.5583 0.5199 0.099 Uiso 1 1 calc R . .
C5 C 0.4232(18) 0.4747(13) 0.5856(10) 0.067(5) Uani 1 1 d . . .
H5 H 0.4686 0.4361 0.6117 0.080 Uiso 1 1 calc R . .
C30 C 0.1877(10) 0.7890(9) 0.5024(7) 0.063(5) Uani 1 1 d . . .
H30A H 0.2451 0.8041 0.5344 0.095 Uiso 1 1 calc R . .
H30B H 0.1570 0.8456 0.4837 0.095 Uiso 1 1 calc R . .
H30C H 0.2099 0.7518 0.4594 0.095 Uiso 1 1 calc R . .
C8 C 0.0981(9) 0.3812(10) 0.7370(8) 0.057(4) Uani 1 1 d . . .
H8 H 0.0317 0.3785 0.7184 0.068 Uiso 1 1 calc R . .
C21 C 0.3225(12) 0.8609(12) 1.0044(9) 0.069(6) Uani 1 1 d . . .
H21 H 0.3560 0.8928 1.0437 0.083 Uiso 1 1 calc R . .
C26 C 0.3701(14) 0.9747(10) 0.7057(9) 0.074(5) Uani 1 1 d . . .
H26 H 0.4340 0.9993 0.7169 0.089 Uiso 1 1 calc R . .
C32 C 0.0182(11) 0.6983(9) 0.5309(8) 0.050(4) Uani 1 1 d . . .
H32 H -0.0173 0.7023 0.4845 0.060 Uiso 1 1 calc R . .
C27 C 0.2839(15) 1.0291(11) 0.7011(9) 0.076(6) Uani 1 1 d . . .
H27 H 0.2904 1.0935 0.7073 0.091 Uiso 1 1 calc R . .
C3 C 0.318(2) 0.4726(13) 0.5913(10) 0.076(7) Uani 1 1 d . . .
H3 H 0.2794 0.4320 0.6214 0.091 Uiso 1 1 calc R . .
C28 C 0.1877(13) 0.9926(10) 0.6877(8) 0.067(5) Uani 1 1 d . . .
H28 H 0.1318 1.0325 0.6864 0.080 Uiso 1 1 calc R . .
C20 C 0.2932(11) 0.7700(12) 1.0148(8) 0.068(5) Uani 1 1 d . . .
H20 H 0.3092 0.7393 1.0606 0.082 Uiso 1 1 calc R . .
C2 C 0.2808(15) 0.5433(17) 0.5430(14) 0.095(9) Uani 1 1 d . . .
H2 H 0.2129 0.5584 0.5344 0.114 Uiso 1 1 calc R . .
C34 C -0.1092(9) 0.5991(10) 0.6072(7) 0.061(4) Uani 1 1 d . . .
H34A H -0.1136 0.5759 0.6592 0.092 Uiso 1 1 calc R . .
H34B H -0.1099 0.5474 0.5717 0.092 Uiso 1 1 calc R . .
H34C H -0.1662 0.6392 0.5969 0.092 Uiso 1 1 calc R . .
C1 C 0.364(2) 0.5862(11) 0.5107(9) 0.077(6) Uani 1 1 d . . .
H1 H 0.3621 0.6370 0.4771 0.093 Uiso 1 1 calc R . .

loop_
_atom_site_aniso_label
_atom_site_aniso_U_11
_atom_site_aniso_U_22
_atom_site_aniso_U_33
_atom_site_aniso_U_23
_atom_site_aniso_U_13
_atom_site_aniso_U_12
Ru1 0.0338(5) 0.0351(6) 0.0331(6) -0.0050(7) 0.0021(7) -0.0020(7)
P1 0.030(2) 0.030(2) 0.029(2) 0.0033(18) -0.0052(19) -0.0066(19)
Cl1 0.040(2) 0.054(3) 0.044(2) -0.005(2) 0.0018(18) -0.0113(19)
P2 0.031(2) 0.023(2) 0.035(2) -0.0024(17) 0.0009(17) 0.0012(18)
N1 0.031(5) 0.040(6) 0.030(6) 0.019(5) -0.012(6) -0.006(7)
N2 0.031(6) 0.033(6) 0.041(8) -0.003(6) 0.004(6) 0.004(5)
N3 0.031(7) 0.025(6) 0.031(6) 0.000(5) 0.001(5) 0.003(5)
C17 0.041(8) 0.039(8) 0.036(9) 0.012(8) -0.003(7) -0.010(7)
C29 0.047(9) 0.049(9) 0.042(8) 0.026(9) 0.014(7) 0.011(9)
C36 0.040(9) 0.042(9) 0.037(9) 0.007(7) 0.011(8) -0.007(7)
C6 0.036(9) 0.034(9) 0.037(9) -0.005(7) -0.005(8) 0.001(8)
C18 0.042(9) 0.048(10) 0.036(10) -0.010(8) -0.018(7) 0.006(8)
C35 0.050(9) 0.079(11) 0.052(10) -0.014(9) 0.033(8) -0.006(8)
C11 0.026(7) 0.030(8) 0.060(9) 0.013(9) -0.004(6) -0.003(9)
C12 0.030(7) 0.035(7) 0.029(8) 0.007(7) -0.003(6) -0.016(7)
C7 0.031(9) 0.031(8) 0.049(9) -0.002(7) -0.006(8) 0.011(7)
C13 0.049(10) 0.039(9) 0.048(9) 0.012(7) -0.008(8) -0.018(8)
C24 0.037(8) 0.023(8) 0.031(8) 0.011(6) 0.005(7) -0.009(7)
C25 0.036(9) 0.043(10) 0.067(9) 0.008(8) 0.011(8) 0.002(10)
C14 0.068(12) 0.068(12) 0.040(10) 0.014(9) -0.006(9) 0.001(10)
C9 0.059(12) 0.053(11) 0.089(12) 0.015(10) -0.022(11) -0.028(10)
C10 0.058(11) 0.021(9) 0.087(13) 0.003(8) -0.021(11) -0.007(9)
C15 0.070(12) 0.080(15) 0.052(11) -0.004(10) -0.008(10) -0.023(12)
C19 0.051(10) 0.054(10) 0.035(9) 0.010(9) -0.009(8) 0.021(9)
C23 0.040(8) 0.060(11) 0.029(9) -0.009(7) 0.007(7) 0.002(8)
C33 0.043(9) 0.032(9) 0.060(11) -0.001(8) 0.000(9) -0.007(8)
C16 0.055(10) 0.052(11) 0.054(11) 0.012(9) -0.019(9) -0.006(9)
C22 0.063(10) 0.054(11) 0.069(11) -0.032(11) -0.014(9) 0.009(10)
C31 0.031(9) 0.033(8) 0.043(9) 0.016(7) 0.024(8) 0.012(8)
C4 0.079(17) 0.068(16) 0.100(18) -0.031(13) 0.068(14) -0.037(13)
C5 0.093(17) 0.049(14) 0.059(14) -0.013(11) -0.009(13) 0.017(12)
C30 0.061(10) 0.078(12) 0.050(10) 0.026(10) -0.018(8) -0.006(10)
C8 0.024(8) 0.050(11) 0.097(12) 0.008(11) -0.006(8) -0.008(8)
C21 0.069(13) 0.086(16) 0.053(12) -0.041(11) 0.004(9) -0.014(11)
C26 0.059(12) 0.049(11) 0.114(14) -0.004(11) 0.020(14) -0.032(12)
C32 0.047(10) 0.051(10) 0.051(10) 0.004(9) -0.010(8) -0.011(9)
C27 0.114(19) 0.041(12) 0.071(13) 0.022(10) 0.030(13) -0.016(12)
C3 0.13(2) 0.050(15) 0.048(13) -0.023(10) 0.026(14) -0.053(14)
C28 0.080(14) 0.028(10) 0.093(13) 0.019(10) 0.003(11) 0.017(10)
C20 0.055(11) 0.114(16) 0.035(10) -0.027(11) -0.022(9) 0.019(12)
C2 0.061(15) 0.11(2) 0.12(2) -0.081(16) 0.015(15) -0.023(15)
C34 0.047(10) 0.065(10) 0.072(11) 0.013(10) -0.012(8) -0.006(11)
C1 0.127(17) 0.043(13) 0.061(11) -0.026(10) -0.031(16) 0.039(18)

loop_
_atom_type_symbol
_atom_type_description
_atom_type_scat_dispersion_real
_atom_type_scat_dispersion_imag
_atom_type_scat_source
C C 0.0033 0.0016 'International Tables Vol C Tables 4.2.6.8 and 6.1.1.4'
H H 0.0000 0.0000 'International Tables Vol C Tables 4.2.6.8 and 6.1.1.4'
N N 0.0061 0.0033 'International Tables Vol C Tables 4.2.6.8 and 6.1.1.4'
P P 0.1023 0.0942 'International Tables Vol C Tables 4.2.6.8 and 6.1.1.4'
Cl Cl 0.1484 0.1585 'International Tables Vol C Tables 4.2.6.8 and 6.1.1.4'
Ru Ru -1.2594 0.8363 'International Tables Vol C Tables 4.2.6.8 and 6.1.1.4'

loop_
_geom_angle_atom_site_label_1
_geom_angle_atom_site_label_2
_geom_angle_atom_site_label_3
_geom_angle
_geom_angle_site_symmetry_1
_geom_angle_site_symmetry_3
_geom_angle_publ_flag
C3 Ru1 C2 37.6(6) . . ?
C3 Ru1 C1 61.2(6) . . ?
C2 Ru1 C1 36.5(6) . . ?
C3 Ru1 C5 36.9(5) . . ?
C2 Ru1 C5 61.3(7) . . ?
C1 Ru1 C5 59.7(6) . . ?
C3 Ru1 C4 60.0(7) . . ?
C2 Ru1 C4 59.6(6) . . ?
C1 Ru1 C4 34.8(6) . . ?
C5 Ru1 C4 35.3(5) . . ?
C3 Ru1 P1 120.3(8) . . ?
C2 Ru1 P1 97.6(5) . . ?
C1 Ru1 P1 109.9(6) . . ?
C5 Ru1 P1 156.9(6) . . ?
C4 Ru1 P1 143.5(7) . . ?
C3 Ru1 P2 97.3(5) . . ?
C2 Ru1 P2 119.2(7) . . ?
C1 Ru1 P2 155.6(7) . . ?
C5 Ru1 P2 111.0(6) . . ?
C4 Ru1 P2 145.5(7) . . ?
P1 Ru1 P2 69.28(12) . . ?
C3 Ru1 Cl1 139.4(8) . . ?
C2 Ru1 Cl1 143.5(7) . . ?
C1 Ru1 Cl1 107.1(7) . . ?
C5 Ru1 Cl1 102.6(6) . . ?
C4 Ru1 Cl1 88.1(5) . . ?
P1 Ru1 Cl1 100.24(13) . . ?
P2 Ru1 Cl1 96.81(12) . . ?
N3 P1 N1 106.0(5) . . ?
N3 P1 C24 106.7(5) . . ?
N1 P1 C24 98.6(5) . . ?
N3 P1 Ru1 97.0(4) . . ?
N1 P1 Ru1 115.6(3) . . ?
C24 P1 Ru1 130.9(5) . . ?
N3 P1 P2 41.1(3) . . ?
N1 P1 P2 122.5(3) . . ?
C24 P1 P2 130.9(4) . . ?
Ru1 P1 P2 56.00(11) . . ?
N3 P2 C12 107.0(5) . . ?
N3 P2 C6 109.3(6) . . ?
C12 P2 C6 107.8(6) . . ?
N3 P2 Ru1 94.4(4) . . ?
C12 P2 Ru1 125.7(4) . . ?
C6 P2 Ru1 111.0(4) . . ?
N3 P2 P1 39.8(3) . . ?
C12 P2 P1 126.5(4) . . ?
C6 P2 P1 121.4(5) . . ?
Ru1 P2 P1 54.72(11) . . ?
C31 N1 N2 110.7(10) . . ?
C31 N1 P1 128.7(10) . . ?
N2 N1 P1 119.4(8) . . ?
C33 N2 N1 102.6(10) . . ?
C36 N3 P1 127.0(8) . . ?
C36 N3 P2 133.5(8) . . ?
P1 N3 P2 99.2(5) . . ?
C16 C17 C12 118.9(12) . . ?
C28 C29 C24 117.2(14) . . ?
C18 C36 C35 111.6(11) . . ?
C18 C36 N3 113.4(10) . . ?
C35 C36 N3 111.3(10) . . ?
C7 C6 C11 117.1(12) . . ?
C7 C6 P2 121.1(11) . . ?
C11 C6 P2 120.0(11) . . ?
C19 C18 C23 116.8(13) . . ?
C19 C18 C36 124.8(14) . . ?
C23 C18 C36 118.4(12) . . ?
C10 C11 C6 120.4(11) . . ?
C13 C12 C17 119.7(11) . . ?
C13 C12 P2 124.0(10) . . ?
C17 C12 P2 116.4(9) . . ?
C8 C7 C6 123.2(13) . . ?
C12 C13 C14 120.5(13) . . ?
C25 C24 C29 119.6(12) . . ?
C25 C24 P1 119.3(11) . . ?
C29 C24 P1 121.0(10) . . ?
C24 C25 C26 124.4(15) . . ?
C15 C14 C13 119.2(14) . . ?
C10 C9 C8 118.4(14) . . ?
C11 C10 C9 121.5(14) . . ?
C16 C15 C14 120.1(15) . . ?
C18 C19 C20 121.3(14) . . ?
C22 C23 C18 123.2(13) . . ?
N2 C33 C32 115.3(13) . . ?
N2 C33 C34 119.6(13) . . ?
C32 C33 C34 124.9(14) . . ?
C15 C16 C17 121.6(14) . . ?
C23 C22 C21 118.6(16) . . ?
N1 C31 C32 106.9(12) . . ?
N1 C31 C30 119.9(13) . . ?
C32 C31 C30 133.0(13) . . ?
C1 C4 C5 110.1(18) . . ?
C1 C4 Ru1 70.8(10) . . ?
C5 C4 Ru1 71.0(9) . . ?
C4 C5 C3 107.4(19) . . ?
C4 C5 Ru1 73.7(10) . . ?
C3 C5 Ru1 69.9(11) . . ?
C7 C8 C9 119.2(12) . . ?
C20 C21 C22 119.5(16) . . ?
C27 C26 C25 114.7(17) . . ?
C33 C32 C31 104.4(13) . . ?
C26 C27 C28 123.1(17) . . ?
C5 C3 C2 107(2) . . ?
C5 C3 Ru1 73.2(11) . . ?
C2 C3 Ru1 71.4(10) . . ?
C29 C28 C27 120.9(16) . . ?
C21 C20 C19 120.5(16) . . ?
C1 C2 C3 107(2) . . ?
C1 C2 Ru1 72.8(11) . . ?
C3 C2 Ru1 71.0(11) . . ?
C4 C1 C2 108.8(17) . . ?
C4 C1 Ru1 74.4(10) . . ?
C2 C1 Ru1 70.6(11) . . ?

loop_
_geom_bond_atom_site_label_1
_geom_bond_atom_site_label_2
_geom_bond_distance
_geom_bond_site_symmetry_2
_geom_bond_publ_flag
Ru1 C3 2.167(16) . ?
Ru1 C2 2.173(18) . ?
Ru1 C1 2.200(15) . ?
Ru1 C5 2.210(16) . ?
Ru1 C4 2.243(15) . ?
Ru1 P1 2.246(4) . ?
Ru1 P2 2.281(3) . ?
Ru1 Cl1 2.420(3) . ?
P1 N3 1.667(10) . ?
P1 N1 1.746(10) . ?
P1 C24 1.809(12) . ?
P1 P2 2.573(5) . ?
P2 N3 1.712(9) . ?
P2 C12 1.817(10) . ?
P2 C6 1.831(13) . ?
N1 C31 1.373(13) . ?
N1 N2 1.397(12) . ?
N2 C33 1.315(15) . ?
N3 C36 1.541(13) . ?
C17 C16 1.379(15) . ?
C17 C12 1.398(14) . ?
C29 C28 1.379(17) . ?
C29 C24 1.415(15) . ?
C36 C18 1.510(14) . ?
C36 C35 1.528(14) . ?
C6 C7 1.378(17) . ?
C6 C11 1.396(15) . ?
C18 C19 1.370(15) . ?
C18 C23 1.392(15) . ?
C11 C10 1.365(15) . ?
C12 C13 1.369(14) . ?
C7 C8 1.358(16) . ?
C13 C14 1.395(16) . ?
C24 C25 1.359(16) . ?
C25 C26 1.393(17) . ?
C14 C15 1.381(17) . ?
C9 C10 1.383(17) . ?
C9 C8 1.395(18) . ?
C15 C16 1.352(17) . ?
C19 C20 1.400(16) . ?
C23 C22 1.376(15) . ?
C33 C32 1.370(16) . ?
C33 C34 1.515(15) . ?
C22 C21 1.392(18) . ?
C31 C32 1.376(17) . ?
C31 C30 1.483(15) . ?
C4 C1 1.33(2) . ?
C4 C5 1.350(19) . ?
C5 C3 1.386(18) . ?
C21 C20 1.367(19) . ?
C26 C27 1.377(19) . ?
C27 C28 1.386(18) . ?
C3 C2 1.40(2) . ?
C2 C1 1.37(2) . ?
